data_4503737
loop_
_publ_author_name
'Shi, Qian'
'Sun, Yunti'
'Sheng, Lizi'
'Ma, Kefang'
'Hu, Maolin'
'Hu, Xingen'
'Huang, Shaoming'

_publ_section_title
;
 Anion-Dependent Crystallization of Four Supramolecular Cadmium Complexes:
 Structures and Property Studies
;
_journal_issue 9
_journal_name_full 'Crystal Growth &amp; Design'
_journal_page_first 3401
_journal_paper_doi 10.1021/cg8003504
_journal_volume 8
_journal_year 2008
_chemical_formula_moiety 'C24 H20 Cd N4 O2, C23 H14 O6, H2 O'
_chemical_formula_sum 'C47 H36 Cd N4 O9'
_chemical_formula_weight 913.21
_chemical_name_systematic
; 
 ? 
;
_space_group_IT_number 15
_symmetry_cell_setting monoclinic
_symmetry_space_group_name_Hall '-C 2yc'
_symmetry_space_group_name_H-M 'C 1 2/c 1'
_atom_sites_solution_hydrogens geom
_atom_sites_solution_primary direct
_atom_sites_solution_secondary difmap
_audit_creation_method SHELXL-97
_cell_angle_alpha 90.00
_cell_angle_beta 115.547(2)
_cell_angle_gamma 90.00
_cell_formula_units_Z 4
_cell_length_a 15.732(2)
_cell_length_b 23.025(3)
_cell_length_c 11.5631(15)
_cell_measurement_reflns_used 6444
_cell_measurement_temperature 298(2)
_cell_measurement_theta_max 25.20
_cell_measurement_theta_min 1.69
_cell_volume 3779.0(8)
_computing_cell_refinement 'SAINT (Bruker, 2002)'
_computing_data_collection 'SMART (Bruker, 2002)'
_computing_data_reduction SAINT
_computing_molecular_graphics 'XP (Bruker, 2002)'
_computing_publication_material 'SHELXL-97 (Bruker, 2002)'
_computing_structure_refinement 'SHELXL-97 (Sheldrick, 1997)'
_computing_structure_solution 'SHELXS-97 (Sheldrick, 1990)'
_diffrn_ambient_temperature 298(2)
_diffrn_measured_fraction_theta_full 0.999
_diffrn_measured_fraction_theta_max 0.999
_diffrn_measurement_device_type 'Bruker APEX area-detector diffractometer'
_diffrn_measurement_method '\f scans, and \w scans'
_diffrn_radiation_monochromator graphite
_diffrn_radiation_source 'fine-focus sealed tube'
_diffrn_radiation_type MoK\a
_diffrn_radiation_wavelength 0.71073
_diffrn_reflns_av_R_equivalents 0.0330
_diffrn_reflns_av_sigmaI/netI 0.0397
_diffrn_reflns_limit_h_max 16
_diffrn_reflns_limit_h_min -18
_diffrn_reflns_limit_k_max 27
_diffrn_reflns_limit_k_min -21
_diffrn_reflns_limit_l_max 13
_diffrn_reflns_limit_l_min -13
_diffrn_reflns_number 9982
_diffrn_reflns_theta_full 25.20
_diffrn_reflns_theta_max 25.20
_diffrn_reflns_theta_min 1.69
_diffrn_standards_decay_% 0
_diffrn_standards_interval_time 0
_diffrn_standards_number 0
_exptl_absorpt_coefficient_mu 0.647
_exptl_absorpt_correction_T_max 0.9251
_exptl_absorpt_correction_T_min 0.8704
_exptl_absorpt_correction_type multi-scan
_exptl_absorpt_process_details '(SADABS; Bruker, 2002)'
_exptl_crystal_colour yellow
_exptl_crystal_density_diffrn 1.605
_exptl_crystal_density_method 'not measured'
_exptl_crystal_description block
_exptl_crystal_F_000 1864
_exptl_crystal_size_max 0.23
_exptl_crystal_size_mid 0.18
_exptl_crystal_size_min 0.12
_refine_diff_density_max 0.843
_refine_diff_density_min -0.330
_refine_diff_density_rms 0.087
_refine_ls_extinction_method none
_refine_ls_goodness_of_fit_ref 1.168
_refine_ls_hydrogen_treatment mixed
_refine_ls_matrix_type full
_refine_ls_number_parameters 293
_refine_ls_number_reflns 3392
_refine_ls_number_restraints 0
_refine_ls_restrained_S_all 1.168
_refine_ls_R_factor_all 0.0585
_refine_ls_R_factor_gt 0.0518
_refine_ls_shift/su_max 0.001
_refine_ls_shift/su_mean 0.000
_refine_ls_structure_factor_coef Fsqd
_refine_ls_weighting_details 'calc w=1/[\s^2^(Fo^2^)+(0.0581P)^2^+3.9464P] where P=(Fo^2^+2Fc^2^)/3'
_refine_ls_weighting_scheme calc
_refine_ls_wR_factor_gt 0.1159
_refine_ls_wR_factor_ref 0.1191
_reflns_number_gt 3088
_reflns_number_total 3392
_reflns_threshold_expression >2sigma(I)
_cod_data_source_file cg80035041.cif
_cod_data_source_block cd(phen)
_cod_depositor_comments
;
The following automatic conversions were performed:

'_exptl_absorpt_correction_type' value 'Multi-scan' changed to
'multi-scan' according to
/home/saulius/struct/CIF-dictionaries/cif_core.dic dictionary named
'cif_core.dic' version 2.4.1 from 2010-06-29.

Automatic conversion script
Id: cif_fix_values 1715 2011-07-08 13:25:40Z adriana 
;
_cod_original_sg_symbol_Hall -C2yc
_cod_original_sg_symbol_H-M C2/c
_cod_database_code 4503737

loop_
_symmetry_equiv_pos_as_xyz
'x, y, z'
'-x, y, -z+1/2'
'x+1/2, y+1/2, z'
'-x+1/2, y+1/2, -z+1/2'
'-x, -y, -z'
'x, -y, z-1/2'
'-x+1/2, -y+1/2, -z'
'x+1/2, -y+1/2, z-1/2'

loop_
_atom_site_label
_atom_site_type_symbol
_atom_site_fract_x
_atom_site_fract_y
_atom_site_fract_z
_atom_site_U_iso_or_equiv
_atom_site_adp_type
_atom_site_occupancy
_atom_site_symmetry_multiplicity
_atom_site_calc_flag
_atom_site_refinement_flags
Cd1 Cd 0.5000 0.895454(18) 0.2500 0.03806(17) Uani 1 2 d S
N1 N 0.5969(2) 0.83257(13) 0.2027(3) 0.0375(7) Uani 1 1 d .
N2 N 0.6398(2) 0.87700(15) 0.4405(3) 0.0426(8) Uani 1 1 d .
O1 O 0.4655(2) 0.97181(15) 0.3448(3) 0.0500(8) Uani 1 1 d .
O2 O 0.59675(18) 0.94790(14) -0.0204(2) 0.0493(7) Uani 1 1 d .
O3 O 0.66802(19) 0.89133(14) -0.1059(3) 0.0527(8) Uani 1 1 d .
O4 O 0.82821(17) 0.85119(11) 0.0268(2) 0.0387(6) Uani 1 1 d .
H4A H 0.7775 0.8570 -0.0349 0.058 Uiso 1 1 calc R
O5 O 0.5000 0.8254(4) 0.7500 0.147(4) Uani 1 2 d S
C1 C 0.5759(3) 0.81056(19) 0.0879(4) 0.0461(10) Uani 1 1 d .
H1A H 0.5179 0.8197 0.0211 0.055 Uiso 1 1 calc R
C2 C 0.6367(3) 0.77432(19) 0.0625(4) 0.0515(11) Uani 1 1 d .
H2A H 0.6189 0.7591 -0.0191 0.062 Uiso 1 1 calc R
C3 C 0.7217(3) 0.76168(18) 0.1577(4) 0.0501(11) Uani 1 1 d .
H3A H 0.7630 0.7377 0.1417 0.060 Uiso 1 1 calc R
C4 C 0.7481(3) 0.78466(16) 0.2808(4) 0.0397(9) Uani 1 1 d .
C5 C 0.8368(3) 0.77269(18) 0.3855(4) 0.0499(11) Uani 1 1 d .
H5A H 0.8806 0.7497 0.3728 0.060 Uiso 1 1 calc R
C6 C 0.8576(3) 0.79447(19) 0.5027(4) 0.0514(11) Uani 1 1 d .
H6A H 0.9159 0.7863 0.5698 0.062 Uiso 1 1 calc R
C7 C 0.7925(3) 0.82971(18) 0.5265(4) 0.0441(10) Uani 1 1 d .
C8 C 0.8105(3) 0.8525(2) 0.6475(4) 0.0544(12) Uani 1 1 d .
H8A H 0.8676 0.8447 0.7174 0.065 Uiso 1 1 calc R
C9 C 0.7451(4) 0.8857(2) 0.6627(4) 0.0599(13) Uani 1 1 d .
H9A H 0.7568 0.9005 0.7430 0.072 Uiso 1 1 calc R
C10 C 0.6601(3) 0.89755(19) 0.5572(4) 0.0532(11) Uani 1 1 d .
H10A H 0.6159 0.9207 0.5688 0.064 Uiso 1 1 calc R
C11 C 0.7045(3) 0.84323(16) 0.4250(3) 0.0370(9) Uani 1 1 d .
C12 C 0.6820(3) 0.81993(16) 0.2993(3) 0.0359(8) Uani 1 1 d .
C13 C 0.9148(2) 0.88319(14) 0.2406(3) 0.0274(7) Uani 1 1 d .
C14 C 0.8336(2) 0.88376(14) 0.1272(3) 0.0290(8) Uani 1 1 d .
C15 C 0.7531(2) 0.91787(15) 0.1124(3) 0.0285(7) Uani 1 1 d .
C16 C 0.7568(2) 0.94856(15) 0.2149(3) 0.0316(8) Uani 1 1 d .
H16A H 0.7059 0.9720 0.2048 0.038 Uiso 1 1 calc R
C17 C 0.8345(2) 0.94621(15) 0.3352(3) 0.0296(8) Uani 1 1 d .
C18 C 0.8330(3) 0.97476(16) 0.4424(4) 0.0372(9) Uani 1 1 d .
H18A H 0.7809 0.9971 0.4321 0.045 Uiso 1 1 calc R
C19 C 0.9063(3) 0.97018(17) 0.5602(3) 0.0392(9) Uani 1 1 d .
H19A H 0.9042 0.9889 0.6302 0.047 Uiso 1 1 calc R
C20 C 0.9847(3) 0.93703(17) 0.5753(3) 0.0386(9) Uani 1 1 d .
H20A H 1.0348 0.9337 0.6562 0.046 Uiso 1 1 calc R
C21 C 0.9894(2) 0.90928(16) 0.4733(4) 0.0345(8) Uani 1 1 d .
H21A H 1.0427 0.8878 0.4862 0.041 Uiso 1 1 calc R
C22 C 0.9145(2) 0.91273(14) 0.3488(3) 0.0278(7) Uani 1 1 d .
C23 C 1.0000 0.8479(2) 0.2500 0.0298(11) Uani 1 2 d S
C24 C 0.6668(2) 0.91956(18) -0.0128(4) 0.0366(9) Uani 1 1 d .
H23 H 0.983(2) 0.8205(14) 0.186(3) 0.024(9) Uiso 1 1 d .
H1B H 0.454(4) 0.960(2) 0.413(5) 0.084(18) Uiso 1 1 d .
H2C H 0.506(4) 0.994(2) 0.361(5) 0.078(19) Uiso 1 1 d .
H5 H 0.544(6) 0.851(3) 0.743(9) 0.15(3) Uiso 1 1 d .

loop_
_atom_site_aniso_label
_atom_site_aniso_U_11
_atom_site_aniso_U_22
_atom_site_aniso_U_33
_atom_site_aniso_U_23
_atom_site_aniso_U_13
_atom_site_aniso_U_12
Cd1 0.0371(3) 0.0443(3) 0.0337(3) 0.000 0.01620(18) 0.000
N1 0.0401(18) 0.0398(18) 0.0337(17) -0.0034(14) 0.0169(15) -0.0038(14)
N2 0.048(2) 0.047(2) 0.0329(18) -0.0033(15) 0.0179(16) -0.0042(16)
O1 0.0460(18) 0.062(2) 0.0538(19) -0.0178(16) 0.0325(15) -0.0147(16)
O2 0.0334(15) 0.076(2) 0.0351(15) 0.0070(14) 0.0117(12) 0.0192(14)
O3 0.0341(15) 0.085(2) 0.0326(15) -0.0101(15) 0.0082(12) 0.0074(14)
O4 0.0268(13) 0.0516(16) 0.0337(14) -0.0142(12) 0.0092(11) -0.0003(11)
O5 0.128(7) 0.087(5) 0.123(7) 0.000 -0.044(6) 0.000
C1 0.047(2) 0.051(3) 0.036(2) -0.0068(19) 0.0141(19) -0.0070(19)
C2 0.063(3) 0.048(3) 0.050(3) -0.016(2) 0.031(2) -0.009(2)
C3 0.053(3) 0.042(2) 0.065(3) -0.005(2) 0.033(2) 0.0003(19)
C4 0.042(2) 0.029(2) 0.053(2) 0.0043(17) 0.0256(19) -0.0020(16)
C5 0.041(2) 0.039(2) 0.066(3) 0.011(2) 0.020(2) 0.0027(18)
C6 0.037(2) 0.049(3) 0.058(3) 0.014(2) 0.010(2) -0.0016(19)
C7 0.043(2) 0.042(2) 0.041(2) 0.0076(18) 0.0111(19) -0.0115(18)
C8 0.055(3) 0.056(3) 0.039(2) 0.008(2) 0.008(2) -0.012(2)
C9 0.082(4) 0.062(3) 0.033(2) -0.006(2) 0.022(2) -0.015(3)
C10 0.061(3) 0.058(3) 0.039(2) -0.006(2) 0.021(2) -0.001(2)
C11 0.044(2) 0.033(2) 0.035(2) 0.0032(16) 0.0169(18) -0.0068(16)
C12 0.040(2) 0.032(2) 0.036(2) 0.0044(16) 0.0170(17) -0.0057(16)
C13 0.0241(17) 0.0262(18) 0.0327(19) 0.0019(14) 0.0130(15) -0.0022(13)
C14 0.0291(18) 0.0303(19) 0.0297(18) -0.0023(15) 0.0145(15) -0.0065(14)
C15 0.0260(18) 0.0326(18) 0.0294(18) 0.0026(15) 0.0144(15) -0.0010(14)
C16 0.0249(17) 0.0333(19) 0.038(2) 0.0010(16) 0.0146(16) 0.0028(14)
C17 0.0301(18) 0.0291(18) 0.0312(18) 0.0004(15) 0.0149(15) -0.0030(14)
C18 0.040(2) 0.039(2) 0.040(2) -0.0021(17) 0.0240(18) 0.0021(16)
C19 0.048(2) 0.043(2) 0.030(2) -0.0053(17) 0.0190(18) -0.0034(18)
C20 0.037(2) 0.045(2) 0.0288(19) -0.0011(17) 0.0086(16) -0.0074(17)
C21 0.0286(19) 0.039(2) 0.035(2) 0.0041(16) 0.0131(16) -0.0010(15)
C22 0.0269(17) 0.0276(17) 0.0304(18) 0.0004(14) 0.0138(15) -0.0038(14)
C23 0.030(3) 0.027(3) 0.033(3) 0.000 0.015(2) 0.000
C24 0.0272(19) 0.049(2) 0.033(2) 0.0051(18) 0.0125(16) -0.0010(17)

loop_
_atom_type_symbol
_atom_type_description
_atom_type_scat_dispersion_real
_atom_type_scat_dispersion_imag
_atom_type_scat_source
C C 0.0033 0.0016 'International Tables Vol C Tables 4.2.6.8 and 6.1.1.4'
H H 0.0000 0.0000 'International Tables Vol C Tables 4.2.6.8 and 6.1.1.4'
Cd Cd -0.8075 1.2024 'International Tables Vol C Tables 4.2.6.8 and 6.1.1.4'
N N 0.0061 0.0033 'International Tables Vol C Tables 4.2.6.8 and 6.1.1.4'
O O 0.0106 0.0060 'International Tables Vol C Tables 4.2.6.8 and 6.1.1.4'

loop_
_geom_angle_atom_site_label_1
_geom_angle_atom_site_label_2
_geom_angle_atom_site_label_3
_geom_angle
_geom_angle_site_symmetry_1
_geom_angle_site_symmetry_3
O1 Cd1 O1 77.73(19) . 2_655
O1 Cd1 N1 156.25(11) . .
O1 Cd1 N1 92.95(12) 2_655 .
O1 Cd1 N1 92.95(12) . 2_655
O1 Cd1 N1 156.25(11) 2_655 2_655
N1 Cd1 N1 103.25(15) . 2_655
O1 Cd1 N2 105.55(12) . 2_655
O1 Cd1 N2 90.53(12) 2_655 2_655
N1 Cd1 N2 96.23(11) . 2_655
N1 Cd1 N2 70.75(11) 2_655 2_655
O1 Cd1 N2 90.53(12) . .
O1 Cd1 N2 105.55(12) 2_655 .
N1 Cd1 N2 70.75(11) . .
N1 Cd1 N2 96.23(11) 2_655 .
N2 Cd1 N2 159.49(16) 2_655 .
C1 N1 C12 118.4(3) . .
C1 N1 Cd1 124.6(3) . .
C12 N1 Cd1 117.0(2) . .
C10 N2 C11 118.3(4) . .
C10 N2 Cd1 126.5(3) . .
C11 N2 Cd1 115.3(2) . .
Cd1 O1 H1B 112(3) . .
Cd1 O1 H2C 107(4) . .
H1B O1 H2C 115(5) . .
C14 O4 H4A 109.5 . .
N1 C1 C2 122.9(4) . .
N1 C1 H1A 118.5 . .
C2 C1 H1A 118.5 . .
C3 C2 C1 119.2(4) . .
C3 C2 H2A 120.4 . .
C1 C2 H2A 120.4 . .
C2 C3 C4 120.2(4) . .
C2 C3 H3A 119.9 . .
C4 C3 H3A 119.9 . .
C3 C4 C12 117.2(4) . .
C3 C4 C5 122.8(4) . .
C12 C4 C5 119.9(4) . .
C6 C5 C4 120.4(4) . .
C6 C5 H5A 119.8 . .
C4 C5 H5A 119.8 . .
C5 C6 C7 121.6(4) . .
C5 C6 H6A 119.2 . .
C7 C6 H6A 119.2 . .
C8 C7 C11 116.8(4) . .
C8 C7 C6 123.5(4) . .
C11 C7 C6 119.7(4) . .
C9 C8 C7 120.1(4) . .
C9 C8 H8A 119.9 . .
C7 C8 H8A 119.9 . .
C8 C9 C10 119.6(4) . .
C8 C9 H9A 120.2 . .
C10 C9 H9A 120.2 . .
N2 C10 C9 122.4(4) . .
N2 C10 H10A 118.8 . .
C9 C10 H10A 118.8 . .
N2 C11 C7 122.8(4) . .
N2 C11 C12 118.4(3) . .
C7 C11 C12 118.8(4) . .
N1 C12 C4 122.1(3) . .
N1 C12 C11 118.4(3) . .
C4 C12 C11 119.5(4) . .
C14 C13 C22 118.5(3) . .
C14 C13 C23 119.8(3) . .
C22 C13 C23 121.6(3) . .
O4 C14 C13 119.9(3) . .
O4 C14 C15 118.4(3) . .
C13 C14 C15 121.7(3) . .
C16 C15 C14 118.5(3) . .
C16 C15 C24 120.6(3) . .
C14 C15 C24 120.9(3) . .
C15 C16 C17 122.4(3) . .
C15 C16 H16A 118.8 . .
C17 C16 H16A 118.8 . .
C16 C17 C18 121.0(3) . .
C16 C17 C22 118.8(3) . .
C18 C17 C22 120.2(3) . .
C19 C18 C17 121.1(3) . .
C19 C18 H18A 119.4 . .
C17 C18 H18A 119.4 . .
C18 C19 C20 119.4(3) . .
C18 C19 H19A 120.3 . .
C20 C19 H19A 120.3 . .
C21 C20 C19 121.3(3) . .
C21 C20 H20A 119.4 . .
C19 C20 H20A 119.4 . .
C20 C21 C22 121.3(3) . .
C20 C21 H21A 119.4 . .
C22 C21 H21A 119.4 . .
C21 C22 C17 116.8(3) . .
C21 C22 C13 123.4(3) . .
C17 C22 C13 119.8(3) . .
C13 C23 C13 115.9(4) 2_755 .
C13 C23 H23 111(2) 2_755 .
C13 C23 H23 111(2) . .
O2 C24 O3 123.0(3) . .
O2 C24 C15 119.0(3) . .
O3 C24 C15 118.0(3) . .

loop_
_geom_bond_atom_site_label_1
_geom_bond_atom_site_label_2
_geom_bond_distance
_geom_bond_site_symmetry_2
Cd1 O1 2.258(3) .
Cd1 O1 2.258(3) 2_655
Cd1 N1 2.332(3) .
Cd1 N1 2.332(3) 2_655
Cd1 N2 2.386(3) 2_655
Cd1 N2 2.386(3) .
N1 C1 1.323(5) .
N1 C12 1.355(5) .
N2 C10 1.333(5) .
N2 C11 1.352(5) .
O1 H1B 0.92(6) .
O1 H2C 0.78(6) .
O2 C24 1.251(5) .
O3 C24 1.264(5) .
O4 C14 1.354(4) .
O4 H4A 0.8200 .
O5 H5 0.94(7) .
C1 C2 1.394(6) .
C1 H1A 0.9300 .
C2 C3 1.347(6) .
C2 H2A 0.9300 .
C3 C4 1.403(6) .
C3 H3A 0.9300 .
C4 C12 1.406(5) .
C4 C5 1.426(6) .
C5 C6 1.346(6) .
C5 H5A 0.9300 .
C6 C7 1.423(6) .
C6 H6A 0.9300 .
C7 C8 1.404(6) .
C7 C11 1.411(5) .
C8 C9 1.352(7) .
C8 H8A 0.9300 .
C9 C10 1.394(7) .
C9 H9A 0.9300 .
C10 H10A 0.9300 .
C11 C12 1.443(5) .
C13 C14 1.381(5) .
C13 C22 1.426(5) .
C13 C23 1.530(4) .
C14 C15 1.435(5) .
C15 C16 1.359(5) .
C15 C24 1.499(5) .
C16 C17 1.402(5) .
C16 H16A 0.9300 .
C17 C18 1.413(5) .
C17 C22 1.426(5) .
C18 C19 1.356(5) .
C18 H18A 0.9300 .
C19 C20 1.397(5) .
C19 H19A 0.9300 .
C20 C21 1.371(5) .
C20 H20A 0.9300 .
C21 C22 1.415(5) .
C21 H21A 0.9300 .
C23 C13 1.530(4) 2_755
C23 H23 0.92(3) .

loop_
_geom_torsion_atom_site_label_1
_geom_torsion_atom_site_label_2
_geom_torsion_atom_site_label_3
_geom_torsion_atom_site_label_4
_geom_torsion
_geom_torsion_site_symmetry_1
_geom_torsion_site_symmetry_4
N1 Cd1 N1 C1 87.3(3) 2_655 .
N2 Cd1 N1 C1 15.6(3) 2_655 .
N2 Cd1 N1 C1 179.3(3) . .
O1 Cd1 N1 C12 36.3(4) . .
O1 Cd1 N1 C12 102.0(3) 2_655 .
O1 Cd1 N2 C10 16.5(4) . .
O1 Cd1 N2 C10 94.0(4) 2_655 .
N1 Cd1 N2 C11 3.1(3) . .
N1 Cd1 N2 C11 105.0(3) 2_655 .
N2 Cd1 N2 C11 55.9(3) 2_655 .
C12 N1 C1 C2 1.0(6) . .
Cd1 N1 C1 C2 178.2(3) . .
C1 C2 C3 C4 0.2(6) . .
C2 C3 C4 C12 1.0(6) . .
C2 C3 C4 C5 179.7(4) . .
C12 C4 C5 C6 0.7(6) . .
C4 C5 C6 C7 0.2(6) . .
C5 C6 C7 C8 178.9(4) . .
C6 C7 C8 C9 180.0(4) . .
C11 N2 C10 C9 0.3(6) . .
C8 C9 C10 N2 0.5(7) . .
Cd1 N2 C11 C7 177.6(3) . .
C10 N2 C11 C12 178.8(3) . .
C8 C7 C11 N2 0.9(6) . .
C6 C7 C11 C12 1.1(5) . .
C1 N1 C12 C4 0.3(5) . .
Cd1 N1 C12 C11 3.5(4) . .
C5 C4 C12 N1 179.9(3) . .
C3 C4 C12 C11 178.1(3) . .
C7 C11 C12 N1 179.3(3) . .
C23 C13 C14 O4 2.8(5) . .
C22 C13 C14 C15 6.4(5) . .
O4 C14 C15 C16 177.1(3) . .
C13 C14 C15 C24 177.8(3) . .
C24 C15 C16 C17 177.2(3) . .
C15 C16 C17 C22 3.3(5) . .
C16 C17 C18 C19 176.7(3) . .
C17 C18 C19 C20 0.5(6) . .
C18 C19 C20 C21 0.4(6) . .
C18 C17 C22 C21 1.0(5) . .
C16 C17 C22 C13 0.9(5) . .
C18 C17 C22 C13 178.9(3) . .
C14 C13 C22 C21 172.1(3) . .
C23 C13 C22 C17 178.6(3) . .
C14 C13 C23 C13 110.2(3) . 2_755
C14 C15 C24 O2 177.1(3) . .
C16 C15 C24 O3 178.3(3) . .
